data_1516175
loop_
_publ_author_name
'Cai, Shangjun'
'Chen, Chao'
'Shao, Peng'
'Xi, Chanjuan'

_publ_section_title
;
 Rh(III)-Catalyzed Cascade Oxidative Olefination/Cyclization of
 Picolinamides and Alkenes via C-H Activation.
;
_journal_issue 11
_journal_name_full 'Organic letters'
_journal_page_first 3142
_journal_page_last 3145
_journal_paper_doi 10.1021/ol501275r
_journal_volume 16
_journal_year 2014
_chemical_formula_moiety 'C15 H18 N2 O3'
_chemical_formula_sum 'C15 H18 N2 O3'
_chemical_formula_weight 274.31
_chemical_name_systematic
; 
 ? 
;
_space_group_IT_number 14
_symmetry_cell_setting monoclinic
_symmetry_space_group_name_Hall '-P 2yn'
_symmetry_space_group_name_H-M 'P 1 21/n 1'
_atom_sites_solution_hydrogens geom
_atom_sites_solution_primary direct
_atom_sites_solution_secondary difmap
_audit_creation_method SHELXL-97
_cell_angle_alpha 90.00
_cell_angle_beta 98.70(3)
_cell_angle_gamma 90.00
_cell_formula_units_Z 4
_cell_length_a 9.4197(19)
_cell_length_b 8.3092(17)
_cell_length_c 17.992(4)
_cell_measurement_reflns_used 3397
_cell_measurement_temperature 173(2)
_cell_measurement_theta_max 27.48
_cell_measurement_theta_min 2.71
_cell_volume 1392.0(5)
_computing_cell_refinement 'Siemens SMART & SAINT'
_computing_data_collection 'Siemens SMART'
_computing_data_reduction 'Siemens XPREP'
_computing_molecular_graphics 'Bruker SHELXTL'
_computing_publication_material 'Bruker SHELXTL'
_computing_structure_refinement 'Siemens SHELXTL'
_computing_structure_solution 'Siemens SHELXTL'
_diffrn_ambient_temperature 173(2)
_diffrn_measured_fraction_theta_full 0.993
_diffrn_measured_fraction_theta_max 0.993
_diffrn_measurement_device_type 'Bruker APEX-II CCD'
_diffrn_measurement_method 1.ref
_diffrn_radiation_monochromator graphite
_diffrn_radiation_source 'fine-focus sealed tube'
_diffrn_radiation_type MoK\a
_diffrn_radiation_wavelength 0.71073
_diffrn_reflns_av_R_equivalents 0.0497
_diffrn_reflns_av_sigmaI/netI 0.0436
_diffrn_reflns_limit_h_max 12
_diffrn_reflns_limit_h_min -12
_diffrn_reflns_limit_k_max 10
_diffrn_reflns_limit_k_min -10
_diffrn_reflns_limit_l_max 23
_diffrn_reflns_limit_l_min -16
_diffrn_reflns_number 12185
_diffrn_reflns_theta_full 27.48
_diffrn_reflns_theta_max 27.48
_diffrn_reflns_theta_min 2.71
_exptl_absorpt_coefficient_mu 0.092
_exptl_absorpt_correction_T_max .9889
_exptl_absorpt_correction_T_min .9656
_exptl_absorpt_correction_type multi-scan
_exptl_absorpt_process_details 'SADABS (Bruker-AXS)'
_exptl_crystal_colour Colorless
_exptl_crystal_density_diffrn 1.309
_exptl_crystal_density_method 'not measured'
_exptl_crystal_description Plate
_exptl_crystal_F_000 584
_exptl_crystal_size_max .383
_exptl_crystal_size_mid .207
_exptl_crystal_size_min .121
_refine_diff_density_max 0.254
_refine_diff_density_min -0.191
_refine_diff_density_rms 0.040
_refine_ls_extinction_method none
_refine_ls_goodness_of_fit_ref 1.227
_refine_ls_hydrogen_treatment constr
_refine_ls_matrix_type full
_refine_ls_number_parameters 181
_refine_ls_number_reflns 3171
_refine_ls_number_restraints 0
_refine_ls_restrained_S_all 1.227
_refine_ls_R_factor_gt 0.0619
_refine_ls_shift/su_max 0.000
_refine_ls_shift/su_mean 0.000
_refine_ls_structure_factor_coef Fsqd
_refine_ls_weighting_details 'calc w=1/[\s^2^(Fo^2^)+(0.0347P)^2^+0.6128P] where P=(Fo^2^+2Fc^2^)/3'
_refine_ls_weighting_scheme calc
_refine_ls_wR_factor_gt 0.1279
_refine_ls_wR_factor_ref 0.1304
_reflns_number_gt 2986
_reflns_number_total 3171
_reflns_threshold_expression >2sigma(I)
_cod_data_source_file ol501275r_si_002.cif
_cod_data_source_block 3ac
_cod_depositor_comments
;
The following automatic conversions were performed:

'_symmetry_cell_setting' value 'Monoclinic' changed to 'monoclinic'
according to
/usr/data/users/saulius/crontab/automatic-downloads/rss-feeds/ACS/lib/dictionaries/cif_core.dic
dictionary named 'cif_core.dic' version 2.4.2 from 2011-04-26.

Automatic conversion script
Id: cif_fix_values 2281 2013-09-26 08:29:07Z andrius 

 Adding full bibliography for 1516175--1516176.cif.
;
_cod_original_cell_volume 1392.1(5)
_cod_original_sg_symbol_H-M P2(1)/n
_cod_database_code 1516175
_refine_ls_r_factor_ref 0.0668

loop_
_symmetry_equiv_pos_as_xyz
'x, y, z'
'-x+1/2, y+1/2, -z+1/2'
'-x, -y, -z'
'x-1/2, -y-1/2, z-1/2'

loop_
_atom_site_label
_atom_site_type_symbol
_atom_site_fract_x
_atom_site_fract_y
_atom_site_fract_z
_atom_site_U_iso_or_equiv
_atom_site_adp_type
_atom_site_occupancy
_atom_site_symmetry_multiplicity
_atom_site_calc_flag
_atom_site_refinement_flags
N2 N 0.28450(14) 0.39608(16) 0.16255(8) 0.0262(3) Uani 1 1 d .
N1 N 0.61900(15) 0.21746(18) 0.23735(8) 0.0304(3) Uani 1 1 d .
C2 C 0.48382(17) 0.25075(19) 0.20863(9) 0.0250(3) Uani 1 1 d .
C8 C 0.10860(17) 0.1904(2) 0.12682(10) 0.0284(4) Uani 1 1 d .
H8A H 0.0441 0.2761 0.1113 0.034 Uiso 1 1 calc R
C9 C 0.04900(17) 0.0277(2) 0.11722(10) 0.0279(4) Uani 1 1 d .
C7 C 0.24430(17) 0.23315(19) 0.15511(9) 0.0252(3) Uani 1 1 d .
C1 C 0.42551(18) 0.4165(2) 0.19571(9) 0.0268(4) Uani 1 1 d .
C4 C 0.55142(19) -0.0616(2) 0.21892(10) 0.0309(4) Uani 1 1 d .
H4A H 0.5801 -0.1712 0.2237 0.037 Uiso 1 1 calc R
C6 C 0.37593(17) 0.13964(19) 0.18381(9) 0.0240(3) Uani 1 1 d .
C3 C 0.65049(18) 0.0595(2) 0.24150(10) 0.0311(4) Uani 1 1 d .
H3A H 0.7460 0.0289 0.2610 0.037 Uiso 1 1 calc R
C5 C 0.41071(18) -0.0231(2) 0.18936(10) 0.0282(4) Uani 1 1 d .
H5A H 0.3414 -0.1041 0.1737 0.034 Uiso 1 1 calc R
C12 C 0.19368(18) 0.53319(19) 0.13506(10) 0.0285(4) Uani 1 1 d .
H12A H 0.2340 0.6323 0.1606 0.034 Uiso 1 1 calc R
H12B H 0.0965 0.5169 0.1483 0.034 Uiso 1 1 calc R
C13 C 0.18159(19) 0.5559(2) 0.05027(10) 0.0319(4) Uani 1 1 d .
H13A H 0.1421 0.4561 0.0251 0.038 Uiso 1 1 calc R
H13B H 0.1122 0.6436 0.0348 0.038 Uiso 1 1 calc R
C10 C -0.16635(19) -0.1138(2) 0.07423(11) 0.0371(4) Uani 1 1 d .
H10A H -0.1723 -0.1653 0.1233 0.045 Uiso 1 1 calc R
H10B H -0.1162 -0.1882 0.0439 0.045 Uiso 1 1 calc R
C11 C -0.3143(2) -0.0767(3) 0.03383(12) 0.0442(5) Uani 1 1 d .
H11A H -0.3697 -0.1766 0.0256 0.066 Uiso 1 1 calc R
H11B H -0.3069 -0.0265 -0.0147 0.066 Uiso 1 1 calc R
H11C H -0.3626 -0.0028 0.0643 0.066 Uiso 1 1 calc R
C14 C 0.3218(2) 0.5955(3) 0.02287(12) 0.0516(6) Uani 1 1 d .
H14A H 0.3933 0.5111 0.0403 0.062 Uiso 1 1 calc R
H14B H 0.3588 0.6991 0.0451 0.062 Uiso 1 1 calc R
C15 C 0.3045(3) 0.6074(4) -0.06261(13) 0.0678(8) Uani 1 1 d .
H15A H 0.3972 0.6343 -0.0779 0.102 Uiso 1 1 calc R
H15B H 0.2344 0.6915 -0.0801 0.102 Uiso 1 1 calc R
H15C H 0.2708 0.5040 -0.0848 0.102 Uiso 1 1 calc R
O1 O 0.48525(14) 0.54560(14) 0.20887(7) 0.0357(3) Uani 1 1 d .
O2 O 0.10825(13) -0.09898(14) 0.13362(8) 0.0382(3) Uani 1 1 d .
O3 O -0.08950(13) 0.03741(14) 0.08527(7) 0.0342(3) Uani 1 1 d .

loop_
_atom_site_aniso_label
_atom_site_aniso_U_11
_atom_site_aniso_U_22
_atom_site_aniso_U_33
_atom_site_aniso_U_23
_atom_site_aniso_U_13
_atom_site_aniso_U_12
N2 0.0246(7) 0.0217(7) 0.0315(8) 0.0009(6) 0.0015(6) 0.0002(5)
N1 0.0255(7) 0.0325(8) 0.0315(8) -0.0006(6) -0.0010(6) -0.0003(6)
C2 0.0272(8) 0.0256(8) 0.0219(8) -0.0010(6) 0.0025(6) -0.0003(6)
C8 0.0261(8) 0.0249(8) 0.0333(9) 0.0011(7) 0.0016(7) 0.0029(6)
C9 0.0220(8) 0.0313(9) 0.0297(9) -0.0006(7) 0.0018(6) 0.0000(6)
C7 0.0276(8) 0.0238(8) 0.0245(8) -0.0010(6) 0.0044(6) 0.0003(6)
C1 0.0277(8) 0.0266(8) 0.0253(8) -0.0017(6) 0.0019(6) -0.0019(6)
C4 0.0318(9) 0.0284(8) 0.0322(9) 0.0010(7) 0.0039(7) 0.0041(7)
C6 0.0239(8) 0.0261(8) 0.0218(8) -0.0005(6) 0.0032(6) 0.0011(6)
C3 0.0260(8) 0.0353(9) 0.0308(9) 0.0021(7) 0.0002(7) 0.0045(7)
C5 0.0273(8) 0.0258(8) 0.0307(9) -0.0009(7) 0.0023(7) -0.0008(6)
C12 0.0275(8) 0.0230(8) 0.0351(9) 0.0000(7) 0.0047(7) 0.0041(6)
C13 0.0305(9) 0.0286(8) 0.0353(10) 0.0021(7) 0.0009(7) 0.0062(7)
C10 0.0311(9) 0.0349(10) 0.0427(11) -0.0005(8) -0.0029(8) -0.0076(7)
C11 0.0292(9) 0.0558(13) 0.0452(12) -0.0034(10) -0.0025(8) -0.0083(9)
C14 0.0366(11) 0.0793(16) 0.0405(12) 0.0195(11) 0.0109(9) 0.0166(11)
C15 0.0669(16) 0.095(2) 0.0455(13) 0.0277(13) 0.0224(12) 0.0433(15)
O1 0.0348(7) 0.0264(6) 0.0440(8) -0.0032(5) -0.0006(6) -0.0055(5)
O2 0.0276(6) 0.0265(6) 0.0576(9) -0.0001(6) -0.0033(6) 0.0014(5)
O3 0.0242(6) 0.0306(7) 0.0449(8) 0.0019(5) -0.0040(5) -0.0026(5)

loop_
_atom_type_symbol
_atom_type_description
_atom_type_scat_dispersion_real
_atom_type_scat_dispersion_imag
_atom_type_scat_source
C C 0.0033 0.0016 'International Tables Vol C Tables 4.2.6.8 and 6.1.1.4'
H H 0.0000 0.0000 'International Tables Vol C Tables 4.2.6.8 and 6.1.1.4'
N N 0.0061 0.0033 'International Tables Vol C Tables 4.2.6.8 and 6.1.1.4'
O O 0.0106 0.0060 'International Tables Vol C Tables 4.2.6.8 and 6.1.1.4'

loop_
_geom_angle_atom_site_label_1
_geom_angle_atom_site_label_2
_geom_angle_atom_site_label_3
_geom_angle
C1 N2 C7 112.76(13)
C1 N2 C12 121.61(13)
C7 N2 C12 125.54(13)
C2 N1 C3 114.52(14)
N1 C2 C6 126.54(15)
N1 C2 C1 124.24(15)
C6 C2 C1 109.19(14)
C7 C8 C9 127.70(15)
C7 C8 H8A 116.2
C9 C8 H8A 116.2
O2 C9 O3 122.62(15)
O2 C9 C8 128.44(15)
O3 C9 C8 108.94(14)
C8 C7 N2 120.98(14)
C8 C7 C6 133.27(15)
N2 C7 C6 105.74(13)
O1 C1 N2 125.32(15)
O1 C1 C2 129.50(15)
N2 C1 C2 105.15(13)
C5 C4 C3 120.28(16)
C5 C4 H4A 119.9
C3 C4 H4A 119.9
C5 C6 C2 117.89(14)
C5 C6 C7 135.00(15)
C2 C6 C7 107.10(14)
N1 C3 C4 123.88(15)
N1 C3 H3A 118.1
C4 C3 H3A 118.1
C4 C5 C6 116.88(15)
C4 C5 H5A 121.6
C6 C5 H5A 121.6
N2 C12 C13 112.68(14)
N2 C12 H12A 109.1
C13 C12 H12A 109.1
N2 C12 H12B 109.1
C13 C12 H12B 109.1
H12A C12 H12B 107.8
C14 C13 C12 114.59(15)
C14 C13 H13A 108.6
C12 C13 H13A 108.6
C14 C13 H13B 108.6
C12 C13 H13B 108.6
H13A C13 H13B 107.6
O3 C10 C11 107.19(15)
O3 C10 H10A 110.3
C11 C10 H10A 110.3
O3 C10 H10B 110.3
C11 C10 H10B 110.3
H10A C10 H10B 108.5
C10 C11 H11A 109.5
C10 C11 H11B 109.5
H11A C11 H11B 109.5
C10 C11 H11C 109.5
H11A C11 H11C 109.5
H11B C11 H11C 109.5
C13 C14 C15 112.15(19)
C13 C14 H14A 109.2
C15 C14 H14A 109.2
C13 C14 H14B 109.2
C15 C14 H14B 109.2
H14A C14 H14B 107.9
C14 C15 H15A 109.5
C14 C15 H15B 109.5
H15A C15 H15B 109.5
C14 C15 H15C 109.5
H15A C15 H15C 109.5
H15B C15 H15C 109.5
C9 O3 C10 116.00(13)

loop_
_geom_bond_atom_site_label_1
_geom_bond_atom_site_label_2
_geom_bond_distance
N2 C1 1.382(2)
N2 C7 1.407(2)
N2 C12 1.465(2)
N1 C2 1.329(2)
N1 C3 1.345(2)
C2 C6 1.395(2)
C2 C1 1.488(2)
C8 C7 1.350(2)
C8 C9 1.464(2)
C8 H8A 0.9500
C9 O2 1.207(2)
C9 O3 1.3462(19)
C7 C6 1.488(2)
C1 O1 1.217(2)
C4 C5 1.389(2)
C4 C3 1.391(2)
C4 H4A 0.9500
C6 C5 1.391(2)
C3 H3A 0.9500
C5 H5A 0.9500
C12 C13 1.524(3)
C12 H12A 0.9900
C12 H12B 0.9900
C13 C14 1.514(3)
C13 H13A 0.9900
C13 H13B 0.9900
C10 O3 1.449(2)
C10 C11 1.503(3)
C10 H10A 0.9900
C10 H10B 0.9900
C11 H11A 0.9800
C11 H11B 0.9800
C11 H11C 0.9800
C14 C15 1.525(3)
C14 H14A 0.9900
C14 H14B 0.9900
C15 H15A 0.9800
C15 H15B 0.9800
C15 H15C 0.9800

loop_
_geom_torsion_atom_site_label_1
_geom_torsion_atom_site_label_2
_geom_torsion_atom_site_label_3
_geom_torsion_atom_site_label_4
_geom_torsion
C3 N1 C2 C6 0.4(2)
C3 N1 C2 C1 -177.50(15)
C7 C8 C9 O2 1.3(3)
C7 C8 C9 O3 -178.40(17)
C9 C8 C7 N2 -178.35(16)
C9 C8 C7 C6 1.3(3)
C1 N2 C7 C8 177.15(15)
C12 N2 C7 C8 -6.3(3)
C1 N2 C7 C6 -2.55(18)
C12 N2 C7 C6 173.98(14)
C7 N2 C1 O1 -179.35(16)
C12 N2 C1 O1 4.0(3)
C7 N2 C1 C2 2.08(19)
C12 N2 C1 C2 -174.60(14)
N1 C2 C1 O1 -1.0(3)
C6 C2 C1 O1 -179.23(17)
N1 C2 C1 N2 177.45(15)
C6 C2 C1 N2 -0.74(18)
N1 C2 C6 C5 0.2(3)
C1 C2 C6 C5 178.37(14)
N1 C2 C6 C7 -178.89(16)
C1 C2 C6 C7 -0.75(18)
C8 C7 C6 C5 3.4(3)
N2 C7 C6 C5 -176.96(18)
C8 C7 C6 C2 -177.70(18)
N2 C7 C6 C2 1.94(17)
C2 N1 C3 C4 -0.8(3)
C5 C4 C3 N1 0.6(3)
C3 C4 C5 C6 0.1(3)
C2 C6 C5 C4 -0.4(2)
C7 C6 C5 C4 178.38(17)
C1 N2 C12 C13 99.98(18)
C7 N2 C12 C13 -76.2(2)
N2 C12 C13 C14 -63.5(2)
C12 C13 C14 C15 176.74(18)
O2 C9 O3 C10 2.4(3)
C8 C9 O3 C10 -177.87(15)
C11 C10 O3 C9 -176.46(16)
